data_4089137
loop_
_publ_author_name
'Burton, Krista M. E.'
'Pantazis, Dimitrios A.'
'Belli, Roman G.'
'McDonald, Robert'
'Rosenberg, Lisa'

_publ_section_title
;
 Alkene Insertions into a Ru--PR2 Bond
;
_journal_issue 23
_journal_name_full Organometallics
_journal_page_first 3970
_journal_paper_doi 10.1021/acs.organomet.6b00757
_journal_volume 35
_journal_year 2016
_chemical_formula_moiety 'C42 H50 P2 Ru, 0.5(C7 H8)'
_chemical_formula_sum 'C45.5 H54 P2 Ru'
_chemical_formula_weight 763.89
_space_group_crystal_system triclinic
_space_group_IT_number 2
_space_group_name_Hall '-P 1'
_space_group_name_H-M_alt 'P -1'
_atom_sites_solution_hydrogens geom
_audit_creation_method SHELXL-2014/7
_cell_angle_alpha 87.0292(4)
_cell_angle_beta 79.2366(4)
_cell_angle_gamma 80.7422(3)
_cell_formula_units_Z 2
_cell_length_a 10.0216(3)
_cell_length_b 10.7311(3)
_cell_length_c 18.3305(6)
_cell_measurement_reflns_used 9951
_cell_measurement_temperature 173(2)
_cell_measurement_theta_max 27.29
_cell_measurement_theta_min 2.19
_cell_volume 1910.92(10)
_computing_cell_refinement 'Bruker SAINT'
_computing_data_collection 'Bruker APEX2'
_computing_data_reduction 'Bruker SAINT'
_computing_molecular_graphics 'Bruker SHELXTL'
_computing_publication_material 'Bruker SHELXTL'
_computing_structure_refinement 'SHELXL-2014/7 (Sheldrick, 2014)'
_computing_structure_solution 'DIRDIF-2008 (Beurskens et al., 2008)'
_diffrn_ambient_temperature 173(2)
_diffrn_measured_fraction_theta_full 1.000
_diffrn_measured_fraction_theta_max 0.975
_diffrn_measurement_device_type 'Bruker APEX-II CCD'
_diffrn_measurement_method '\w scans'
_diffrn_radiation_type MoK\a
_diffrn_radiation_wavelength 0.71073
_diffrn_reflns_av_R_equivalents 0.0118
_diffrn_reflns_av_unetI/netI 0.0183
_diffrn_reflns_Laue_measured_fraction_full 1.000
_diffrn_reflns_Laue_measured_fraction_max 0.975
_diffrn_reflns_limit_h_max 13
_diffrn_reflns_limit_h_min -13
_diffrn_reflns_limit_k_max 14
_diffrn_reflns_limit_k_min -14
_diffrn_reflns_limit_l_max 24
_diffrn_reflns_limit_l_min -24
_diffrn_reflns_number 17981
_diffrn_reflns_point_group_measured_fraction_full 1.000
_diffrn_reflns_point_group_measured_fraction_max 0.975
_diffrn_reflns_theta_full 25.242
_diffrn_reflns_theta_max 28.326
_diffrn_reflns_theta_min 1.131
_exptl_absorpt_coefficient_mu 0.525
_exptl_absorpt_correction_T_max 0.9360
_exptl_absorpt_correction_T_min 0.8620
_exptl_absorpt_correction_type numerical
_exptl_absorpt_process_details 'SADABS 2014/5'
_exptl_crystal_colour orange
_exptl_crystal_density_diffrn 1.328
_exptl_crystal_description fragment
_exptl_crystal_F_000 802
_exptl_crystal_size_max 0.359
_exptl_crystal_size_mid 0.271
_exptl_crystal_size_min 0.215
_refine_diff_density_max 1.051
_refine_diff_density_min -0.652
_refine_diff_density_rms 0.058
_refine_ls_extinction_method none
_refine_ls_goodness_of_fit_ref 1.058
_refine_ls_hydrogen_treatment constr
_refine_ls_matrix_type full
_refine_ls_number_parameters 417
_refine_ls_number_reflns 9289
_refine_ls_number_restraints 1
_refine_ls_restrained_S_all 1.060
_refine_ls_R_factor_all 0.0289
_refine_ls_R_factor_gt 0.0272
_refine_ls_shift/su_max 0.001
_refine_ls_shift/su_mean 0.000
_refine_ls_structure_factor_coef Fsqd
_refine_ls_weighting_details 'w=1/[\s^2^(Fo^2^)+(0.0392P)^2^+1.0287P] where P=(Fo^2^+2Fc^2^)/3'
_refine_ls_weighting_scheme calc
_refine_ls_wR_factor_gt 0.0736
_refine_ls_wR_factor_ref 0.0749
_reflns_Friedel_coverage 0.000
_reflns_number_gt 8698
_reflns_number_total 9289
_reflns_threshold_expression 'I > 2\s(I)'
_cod_data_source_file om6b00757_si_003.cif
_cod_data_source_block syn-3e
_cod_original_formula_sum 'C45.50 H54 P2 Ru'
_cod_database_code 4089137
_shelx_shelxl_version_number 2014/7
_shelx_space_group_comment
; 
The symmetry employed for this shelxl refinement is uniquely defined 
by the following loop, which should always be used as a source of 
symmetry information in preference to the above space-group names. 
They are only intended as comments. 
;
_shelx_estimated_absorpt_t_min 0.834
_shelx_estimated_absorpt_t_max 0.895

loop_
_space_group_symop_operation_xyz
'x, y, z'
'-x, -y, -z'

loop_
_atom_site_label
_atom_site_type_symbol
_atom_site_fract_x
_atom_site_fract_y
_atom_site_fract_z
_atom_site_U_iso_or_equiv
_atom_site_adp_type
_atom_site_occupancy
_atom_site_site_symmetry_order
_atom_site_calc_flag
_atom_site_refinement_flags_posn
_atom_site_refinement_flags_adp
_atom_site_refinement_flags_occupancy
_atom_site_disorder_assembly
_atom_site_disorder_group
Ru Ru 0.35241(2) 0.18599(2) 0.26465(2) 0.01997(5) Uani 1 1 d . . . . .
P1 P 0.34187(4) -0.01413(4) 0.23368(2) 0.01888(8) Uani 1 1 d . . . . .
P2 P 0.12172(4) 0.26092(4) 0.28296(2) 0.01909(8) Uani 1 1 d . . . . .
C1 C 0.57633(17) 0.18841(18) 0.22447(12) 0.0353(4) Uani 1 1 d . . . . .
H1 H 0.6479 0.1123 0.2126 0.042 Uiso 1 1 calc R U . . .
C2 C 0.53831(19) 0.2477(2) 0.29378(12) 0.0393(4) Uani 1 1 d . . . . .
H2 H 0.5782 0.2195 0.3391 0.047 Uiso 1 1 calc R U . . .
C3 C 0.4428(2) 0.35799(19) 0.28781(12) 0.0372(4) Uani 1 1 d . . . . .
H3 H 0.4030 0.4200 0.3280 0.045 Uiso 1 1 calc R U . . .
C3A C 0.42846(18) 0.37418(16) 0.21091(11) 0.0319(4) Uani 1 1 d . . . . .
C4 C 0.3576(2) 0.47205(18) 0.17219(13) 0.0412(5) Uani 1 1 d . . . . .
H4 H 0.2994 0.5405 0.1982 0.049 Uiso 1 1 calc R U . . .
C5 C 0.3735(2) 0.4673(2) 0.09680(14) 0.0501(6) Uani 1 1 d . . . . .
H5 H 0.3286 0.5349 0.0704 0.060 Uiso 1 1 calc R U . . .
C6 C 0.4550(2) 0.3643(2) 0.05703(12) 0.0499(6) Uani 1 1 d . . . . .
H6 H 0.4637 0.3637 0.0045 0.060 Uiso 1 1 calc R U . . .
C7 C 0.5220(2) 0.2645(2) 0.09322(11) 0.0409(5) Uani 1 1 d . . . . .
H7 H 0.5739 0.1941 0.0663 0.049 Uiso 1 1 calc R U . . .
C7A C 0.51252(17) 0.26852(16) 0.17107(11) 0.0308(4) Uani 1 1 d . . . . .
C11 C 0.27170(16) -0.05043(15) 0.33036(8) 0.0238(3) Uani 1 1 d . . . . .
H11A H 0.1706 -0.0463 0.3396 0.029 Uiso 1 1 calc R U . . .
H11B H 0.3157 -0.1329 0.3481 0.029 Uiso 1 1 calc R U . . .
C12 C 0.31761(16) 0.06321(16) 0.36276(9) 0.0248(3) Uani 1 1 d . . . . .
H12 H 0.2402 0.1058 0.4001 0.030 Uiso 1 1 calc R U . . .
C13 C 0.44254(19) 0.0197(2) 0.39957(10) 0.0349(4) Uani 1 1 d . . . . .
H13A H 0.4698 0.0928 0.4196 0.042 Uiso 1 1 calc R U . . .
H13B H 0.4191 -0.0409 0.4400 0.042 Uiso 1 1 calc R U . . .
H13C H 0.5189 -0.0208 0.3627 0.042 Uiso 1 1 calc R U . . .
C21 C 0.51087(16) -0.11858(15) 0.21157(9) 0.0238(3) Uani 1 1 d . . . . .
H21 H 0.5730 -0.0819 0.2385 0.029 Uiso 1 1 calc R U . . .
C22 C 0.57629(19) -0.11058(18) 0.12937(11) 0.0346(4) Uani 1 1 d . . . . .
H22A H 0.5243 -0.1523 0.0994 0.042 Uiso 1 1 calc R U . . .
H22B H 0.5713 -0.0208 0.1130 0.042 Uiso 1 1 calc R U . . .
C23 C 0.7264(2) -0.1740(2) 0.11615(14) 0.0465(5) Uani 1 1 d . . . . .
H23A H 0.7650 -0.1709 0.0624 0.056 Uiso 1 1 calc R U . . .
H23B H 0.7802 -0.1273 0.1423 0.056 Uiso 1 1 calc R U . . .
C24 C 0.7390(2) -0.31075(19) 0.14384(12) 0.0396(4) Uani 1 1 d . . . . .
H24A H 0.8374 -0.3476 0.1382 0.047 Uiso 1 1 calc R U . . .
H24B H 0.6953 -0.3598 0.1132 0.047 Uiso 1 1 calc R U . . .
C25 C 0.6709(2) -0.32109(19) 0.22500(12) 0.0387(4) Uani 1 1 d . . . . .
H25A H 0.7217 -0.2808 0.2563 0.046 Uiso 1 1 calc R U . . .
H25B H 0.6754 -0.4113 0.2403 0.046 Uiso 1 1 calc R U . . .
C26 C 0.52067(19) -0.25753(17) 0.23762(11) 0.0337(4) Uani 1 1 d . . . . .
H26A H 0.4803 -0.2626 0.2911 0.040 Uiso 1 1 calc R U . . .
H26B H 0.4677 -0.3022 0.2098 0.040 Uiso 1 1 calc R U . . .
C31 C 0.22718(16) -0.05957(15) 0.17511(9) 0.0221(3) Uani 1 1 d . . . . .
H31 H 0.1339 -0.0139 0.1960 0.027 Uiso 1 1 calc R U . . .
C32 C 0.25408(19) -0.01656(17) 0.09345(9) 0.0305(4) Uani 1 1 d . . . . .
H32A H 0.2655 0.0736 0.0900 0.037 Uiso 1 1 calc R U . . .
H32B H 0.3399 -0.0663 0.0672 0.037 Uiso 1 1 calc R U . . .
C33 C 0.1337(2) -0.03491(19) 0.05692(11) 0.0373(4) Uani 1 1 d . . . . .
H33A H 0.0494 0.0196 0.0810 0.045 Uiso 1 1 calc R U . . .
H33B H 0.1527 -0.0091 0.0038 0.045 Uiso 1 1 calc R U . . .
C34 C 0.1101(2) -0.17196(19) 0.06332(11) 0.0365(4) Uani 1 1 d . . . . .
H34A H 0.0274 -0.1795 0.0426 0.044 Uiso 1 1 calc R U . . .
H34B H 0.1897 -0.2249 0.0336 0.044 Uiso 1 1 calc R U . . .
C35 C 0.0913(2) -0.2203(2) 0.14311(12) 0.0418(5) Uani 1 1 d . . . . .
H35A H 0.0849 -0.3115 0.1444 0.050 Uiso 1 1 calc R U . . .
H35B H 0.0042 -0.1757 0.1713 0.050 Uiso 1 1 calc R U . . .
C36 C 0.2113(2) -0.19983(17) 0.17992(11) 0.0338(4) Uani 1 1 d . . . . .
H36A H 0.2973 -0.2507 0.1547 0.041 Uiso 1 1 calc R U . . .
H36B H 0.1942 -0.2281 0.2326 0.041 Uiso 1 1 calc R U . . .
C41 C 0.08306(16) 0.41662(15) 0.32810(9) 0.0235(3) Uani 1 1 d . . . . .
C42 C 0.1370(2) 0.42977(18) 0.39194(10) 0.0327(4) Uani 1 1 d . . . . .
H42 H 0.1877 0.3583 0.4124 0.039 Uiso 1 1 calc R U . . .
C43 C 0.1176(2) 0.5460(2) 0.42588(11) 0.0414(5) Uani 1 1 d . . . . .
H43 H 0.1535 0.5530 0.4697 0.050 Uiso 1 1 calc R U . . .
C44 C 0.0461(2) 0.65131(19) 0.39605(12) 0.0413(5) Uani 1 1 d . . . . .
H44 H 0.0334 0.7308 0.4190 0.050 Uiso 1 1 calc R U . . .
C45 C -0.0067(2) 0.64032(17) 0.33274(11) 0.0369(4) Uani 1 1 d . . . . .
H45 H -0.0555 0.7127 0.3120 0.044 Uiso 1 1 calc R U . . .
C46 C 0.01087(18) 0.52391(16) 0.29897(10) 0.0290(3) Uani 1 1 d . . . . .
H46 H -0.0267 0.5176 0.2556 0.035 Uiso 1 1 calc R U . . .
C51 C 0.03992(16) 0.29809(14) 0.20083(8) 0.0213(3) Uani 1 1 d . . . . .
C52 C 0.12489(18) 0.30361(15) 0.13178(9) 0.0257(3) Uani 1 1 d . . . . .
H52 H 0.2215 0.2801 0.1275 0.031 Uiso 1 1 calc R U . . .
C53 C 0.0690(2) 0.34348(17) 0.06881(10) 0.0350(4) Uani 1 1 d . . . . .
H53 H 0.1279 0.3486 0.0221 0.042 Uiso 1 1 calc R U . . .
C54 C -0.0715(2) 0.37564(17) 0.07399(11) 0.0363(4) Uani 1 1 d . . . . .
H54 H -0.1091 0.4033 0.0310 0.044 Uiso 1 1 calc R U . . .
C55 C -0.1575(2) 0.36745(17) 0.14195(11) 0.0334(4) Uani 1 1 d . . . . .
H55 H -0.2543 0.3872 0.1453 0.040 Uiso 1 1 calc R U . . .
C56 C -0.10249(17) 0.33027(16) 0.20534(10) 0.0274(3) Uani 1 1 d . . . . .
H56 H -0.1619 0.3267 0.2521 0.033 Uiso 1 1 calc R U . . .
C61 C -0.00717(15) 0.17334(15) 0.34061(9) 0.0228(3) Uani 1 1 d . . . . .
C62 C -0.07126(16) 0.09045(15) 0.30740(9) 0.0257(3) Uani 1 1 d . . . . .
H62 H -0.0556 0.0863 0.2548 0.031 Uiso 1 1 calc R U . . .
C63 C -0.15731(18) 0.01401(17) 0.34987(11) 0.0329(4) Uani 1 1 d . . . . .
H63 H -0.1993 -0.0420 0.3262 0.040 Uiso 1 1 calc R U . . .
C64 C -0.1819(2) 0.0194(2) 0.42659(12) 0.0411(5) Uani 1 1 d . . . . .
H64 H -0.2399 -0.0333 0.4558 0.049 Uiso 1 1 calc R U . . .
C65 C -0.1216(2) 0.1021(2) 0.46027(11) 0.0415(5) Uani 1 1 d . . . . .
H65 H -0.1392 0.1067 0.5129 0.050 Uiso 1 1 calc R U . . .
C66 C -0.03499(18) 0.17908(18) 0.41798(10) 0.0313(4) Uani 1 1 d . . . . .
H66 H 0.0053 0.2358 0.4421 0.038 Uiso 1 1 calc R U . . .
C1S C 0.5353(5) 0.5694(4) 0.4819(3) 0.0877(8) Uiso 0.5 1 d DG U P A -1
C2S C 0.4166(5) 0.6056(3) 0.5336(3) 0.0877(8) Uiso 0.5 1 d G U P A -1
H2S H 0.3841 0.6926 0.5425 0.105 Uiso 0.5 1 calc R U P A -1
C3S C 0.3452(4) 0.5144(5) 0.5721(2) 0.0877(8) Uiso 0.5 1 d G U P A -1
H3S H 0.2641 0.5392 0.6074 0.105 Uiso 0.5 1 calc R U P A -1
C4S C 0.3927(5) 0.3871(4) 0.5591(3) 0.0877(8) Uiso 0.5 1 d G U P A -1
H4S H 0.3440 0.3248 0.5854 0.105 Uiso 0.5 1 calc R U P A -1
C5S C 0.5115(5) 0.3510(3) 0.5074(3) 0.0877(8) Uiso 0.5 1 d G U P A -1
H5S H 0.5439 0.2640 0.4985 0.105 Uiso 0.5 1 calc R U P A -1
C6S C 0.5828(5) 0.4421(5) 0.4689(3) 0.0877(8) Uiso 0.5 1 d G U P A -1
H6S H 0.6640 0.4174 0.4336 0.105 Uiso 0.5 1 calc R U P A -1
C7S C 0.6138(8) 0.6689(6) 0.4497(4) 0.0877(8) Uiso 0.5 1 d D U P A -1
H7SA H 0.6350 0.7155 0.4896 0.105 Uiso 0.5 1 calc R U P A -1
H7SB H 0.5595 0.7269 0.4194 0.105 Uiso 0.5 1 calc R U P A -1
H7SC H 0.6996 0.6309 0.4185 0.105 Uiso 0.5 1 calc R U P A -1

loop_
_atom_site_aniso_label
_atom_site_aniso_U_11
_atom_site_aniso_U_22
_atom_site_aniso_U_33
_atom_site_aniso_U_23
_atom_site_aniso_U_13
_atom_site_aniso_U_12
Ru 0.01720(7) 0.02140(7) 0.02161(7) -0.00128(5) -0.00296(5) -0.00429(5)
P1 0.01755(17) 0.01960(18) 0.01914(18) -0.00006(13) -0.00340(13) -0.00182(14)
P2 0.01838(17) 0.02065(18) 0.01763(17) -0.00104(14) -0.00182(13) -0.00267(14)
C1 0.0176(7) 0.0338(9) 0.0539(11) 0.0039(8) -0.0030(7) -0.0078(7)
C2 0.0287(9) 0.0470(11) 0.0486(11) 0.0032(9) -0.0139(8) -0.0187(8)
C3 0.0362(10) 0.0350(10) 0.0445(11) -0.0100(8) -0.0042(8) -0.0186(8)
C3A 0.0254(8) 0.0251(8) 0.0461(10) -0.0013(7) -0.0021(7) -0.0119(6)
C4 0.0347(10) 0.0236(8) 0.0650(14) 0.0083(8) -0.0046(9) -0.0115(7)
C5 0.0459(12) 0.0404(11) 0.0659(15) 0.0250(10) -0.0117(11) -0.0190(9)
C6 0.0568(13) 0.0591(14) 0.0366(11) 0.0159(10) -0.0006(9) -0.0318(11)
C7 0.0381(10) 0.0417(11) 0.0398(10) -0.0004(8) 0.0109(8) -0.0179(8)
C7A 0.0219(7) 0.0277(8) 0.0413(10) 0.0013(7) 0.0035(7) -0.0109(6)
C11 0.0228(7) 0.0265(8) 0.0207(7) 0.0036(6) -0.0026(6) -0.0022(6)
C12 0.0240(7) 0.0309(8) 0.0194(7) 0.0001(6) -0.0054(6) -0.0023(6)
C13 0.0319(9) 0.0464(11) 0.0278(8) 0.0022(8) -0.0123(7) -0.0028(8)
C21 0.0193(7) 0.0230(7) 0.0282(8) -0.0013(6) -0.0048(6) 0.0005(6)
C22 0.0311(9) 0.0305(9) 0.0341(9) 0.0040(7) 0.0048(7) 0.0056(7)
C23 0.0306(9) 0.0357(10) 0.0607(14) 0.0027(9) 0.0137(9) 0.0050(8)
C24 0.0294(9) 0.0326(9) 0.0501(12) -0.0039(8) -0.0001(8) 0.0075(7)
C25 0.0342(10) 0.0328(9) 0.0451(11) 0.0014(8) -0.0102(8) 0.0093(8)
C26 0.0299(9) 0.0274(9) 0.0389(10) 0.0052(7) -0.0017(7) 0.0029(7)
C31 0.0208(7) 0.0225(7) 0.0237(7) -0.0020(6) -0.0061(6) -0.0020(6)
C32 0.0381(9) 0.0305(9) 0.0257(8) 0.0016(6) -0.0105(7) -0.0093(7)
C33 0.0456(11) 0.0381(10) 0.0323(9) 0.0030(8) -0.0193(8) -0.0060(8)
C34 0.0347(9) 0.0391(10) 0.0407(10) -0.0098(8) -0.0170(8) -0.0055(8)
C35 0.0416(11) 0.0422(11) 0.0507(12) 0.0056(9) -0.0216(9) -0.0208(9)
C36 0.0385(10) 0.0301(9) 0.0394(10) 0.0078(7) -0.0184(8) -0.0146(7)
C41 0.0231(7) 0.0245(7) 0.0217(7) -0.0040(6) -0.0007(6) -0.0030(6)
C42 0.0387(10) 0.0333(9) 0.0268(8) -0.0045(7) -0.0081(7) -0.0042(7)
C43 0.0536(12) 0.0440(11) 0.0296(9) -0.0119(8) -0.0100(8) -0.0100(9)
C44 0.0508(12) 0.0313(9) 0.0405(11) -0.0144(8) -0.0004(9) -0.0078(8)
C45 0.0428(10) 0.0245(8) 0.0414(10) -0.0040(7) -0.0053(8) -0.0010(7)
C46 0.0311(8) 0.0264(8) 0.0291(8) -0.0026(6) -0.0050(7) -0.0032(7)
C51 0.0239(7) 0.0197(7) 0.0212(7) -0.0007(5) -0.0054(6) -0.0047(6)
C52 0.0314(8) 0.0222(7) 0.0224(7) -0.0017(6) -0.0018(6) -0.0042(6)
C53 0.0536(11) 0.0301(9) 0.0201(8) -0.0003(6) -0.0060(7) -0.0042(8)
C54 0.0562(12) 0.0266(8) 0.0317(9) 0.0003(7) -0.0237(8) -0.0052(8)
C55 0.0359(9) 0.0258(8) 0.0447(10) 0.0036(7) -0.0216(8) -0.0080(7)
C56 0.0252(8) 0.0280(8) 0.0303(8) 0.0025(6) -0.0077(6) -0.0064(6)
C61 0.0185(7) 0.0233(7) 0.0239(7) 0.0023(6) -0.0001(6) 0.0002(6)
C62 0.0205(7) 0.0261(8) 0.0283(8) 0.0000(6) -0.0001(6) -0.0022(6)
C63 0.0239(8) 0.0299(9) 0.0437(10) 0.0042(7) -0.0022(7) -0.0063(7)
C64 0.0336(9) 0.0436(11) 0.0424(11) 0.0144(9) 0.0032(8) -0.0113(8)
C65 0.0407(10) 0.0547(12) 0.0252(9) 0.0082(8) 0.0035(8) -0.0096(9)
C66 0.0296(8) 0.0385(9) 0.0242(8) 0.0020(7) -0.0017(6) -0.0051(7)

loop_
_atom_type_symbol
_atom_type_description
_atom_type_scat_dispersion_real
_atom_type_scat_dispersion_imag
_atom_type_scat_source
C C 0.0033 0.0016 'International Tables Vol C Tables 4.2.6.8 and 6.1.1.4'
H H 0.0000 0.0000 'International Tables Vol C Tables 4.2.6.8 and 6.1.1.4'
P P 0.1023 0.0942 'International Tables Vol C Tables 4.2.6.8 and 6.1.1.4'
Ru Ru -1.2594 0.8363 'International Tables Vol C Tables 4.2.6.8 and 6.1.1.4'

loop_
_geom_angle_atom_site_label_1
_geom_angle_atom_site_label_2
_geom_angle_atom_site_label_3
_geom_angle
C12 Ru C1 111.25(7)
C12 Ru C2 94.44(7)
C1 Ru C2 36.81(8)
C12 Ru P1 68.37(4)
C1 Ru P1 98.99(5)
C2 Ru P1 124.29(6)
C12 Ru C3 112.03(7)
C1 Ru C3 61.49(7)
C2 Ru C3 36.45(8)
P1 Ru C3 159.80(5)
C12 Ru P2 89.44(4)
C1 Ru P2 157.05(5)
C2 Ru P2 135.96(6)
P1 Ru P2 97.844(14)
C3 Ru P2 102.35(5)
C12 Ru C7A 147.65(6)
C1 Ru C7A 36.43(7)
C2 Ru C7A 60.18(7)
P1 Ru C7A 107.78(5)
C3 Ru C7A 60.32(7)
P2 Ru C7A 122.56(5)
C12 Ru C3A 148.09(6)
C1 Ru C3A 60.31(7)
C2 Ru C3A 59.77(7)
P1 Ru C3A 140.53(5)
C3 Ru C3A 36.07(7)
P2 Ru C3A 96.91(4)
C7A Ru C3A 35.44(6)
C11 P1 C31 107.96(7)
C11 P1 C21 105.91(7)
C31 P1 C21 108.14(7)
C11 P1 Ru 90.11(5)
C31 P1 Ru 125.90(5)
C21 P1 Ru 115.14(5)
C51 P2 C41 100.76(7)
C51 P2 C61 99.58(7)
C41 P2 C61 101.88(7)
C51 P2 Ru 118.31(5)
C41 P2 Ru 111.07(5)
C61 P2 Ru 122.09(5)
C2 C1 C7A 108.03(17)
C2 C1 Ru 71.78(10)
C7A C1 Ru 76.68(10)
C1 C2 C3 109.47(18)
C1 C2 Ru 71.42(10)
C3 C2 Ru 73.24(10)
C2 C3 C3A 107.46(17)
C2 C3 Ru 70.31(10)
C3A C3 Ru 75.77(10)
C4 C3A C7A 119.91(19)
C4 C3A C3 132.19(19)
C7A C3A C3 107.79(17)
C4 C3A Ru 128.44(13)
C7A C3A Ru 71.76(9)
C3 C3A Ru 68.16(10)
C5 C4 C3A 119.1(2)
C4 C5 C6 121.6(2)
C7 C6 C5 121.0(2)
C6 C7 C7A 119.1(2)
C7 C7A C1 133.70(18)
C7 C7A C3A 119.23(18)
C1 C7A C3A 107.01(17)
C7 C7A Ru 127.77(13)
C1 C7A Ru 66.89(9)
C3A C7A Ru 72.80(9)
C12 C11 P1 95.29(10)
C13 C12 C11 110.82(14)
C13 C12 Ru 115.59(12)
C11 C12 Ru 101.52(9)
C22 C21 C26 109.63(14)
C22 C21 P1 112.46(11)
C26 C21 P1 118.56(12)
C23 C22 C21 111.06(16)
C24 C23 C22 111.00(16)
C23 C24 C25 111.40(16)
C24 C25 C26 111.42(16)
C25 C26 C21 110.26(15)
C32 C31 C36 109.35(14)
C32 C31 P1 116.14(11)
C36 C31 P1 115.23(11)
C33 C32 C31 109.76(15)
C34 C33 C32 111.21(15)
C35 C34 C33 111.92(16)
C34 C35 C36 111.24(16)
C35 C36 C31 110.16(15)
C46 C41 C42 117.97(15)
C46 C41 P2 123.43(12)
C42 C41 P2 118.45(13)
C43 C42 C41 120.98(18)
C44 C43 C42 120.19(18)
C45 C44 C43 119.61(18)
C44 C45 C46 120.53(18)
C45 C46 C41 120.71(17)
C52 C51 C56 118.74(15)
C52 C51 P2 117.96(12)
C56 C51 P2 123.11(12)
C51 C52 C53 120.35(16)
C54 C53 C52 120.38(17)
C53 C54 C55 119.90(16)
C54 C55 C56 120.09(17)
C55 C56 C51 120.50(16)
C66 C61 C62 117.79(15)
C66 C61 P2 121.85(13)
C62 C61 P2 120.15(12)
C63 C62 C61 121.34(16)
C64 C63 C62 120.09(18)
C65 C64 C63 119.41(17)
C64 C65 C66 120.83(18)
C61 C66 C65 120.53(18)
C2S C1S C6S 120.0
C2S C1S C7S 117.1(5)
C6S C1S C7S 122.5(5)
C1S C2S C3S 120.0
C2S C3S C4S 120.0
C5S C4S C3S 120.0
C6S C5S C4S 120.0
C5S C6S C1S 120.0

loop_
_geom_bond_atom_site_label_1
_geom_bond_atom_site_label_2
_geom_bond_distance
Ru C12 2.1817(16)
Ru C1 2.2312(17)
Ru C2 2.2359(18)
Ru P1 2.2732(4)
Ru C3 2.2738(17)
Ru P2 2.2900(4)
Ru C7A 2.3607(16)
Ru C3A 2.3745(17)
P1 C11 1.8270(16)
P1 C31 1.8458(16)
P1 C21 1.8625(15)
P2 C51 1.8414(16)
P2 C41 1.8552(16)
P2 C61 1.8565(16)
C1 C2 1.410(3)
C1 C7A 1.441(3)
C2 C3 1.411(3)
C3 C3A 1.442(3)
C3A C4 1.408(3)
C3A C7A 1.441(2)
C4 C5 1.364(3)
C5 C6 1.411(4)
C6 C7 1.378(3)
C7 C7A 1.415(3)
C11 C12 1.552(2)
C12 C13 1.528(2)
C21 C22 1.531(2)
C21 C26 1.535(2)
C22 C23 1.529(3)
C23 C24 1.521(3)
C24 C25 1.523(3)
C25 C26 1.530(3)
C31 C32 1.531(2)
C31 C36 1.535(2)
C32 C33 1.528(2)
C33 C34 1.522(3)
C34 C35 1.515(3)
C35 C36 1.534(2)
C41 C46 1.395(2)
C41 C42 1.400(2)
C42 C43 1.392(3)
C43 C44 1.382(3)
C44 C45 1.380(3)
C45 C46 1.394(2)
C51 C52 1.392(2)
C51 C56 1.401(2)
C52 C53 1.394(2)
C53 C54 1.382(3)
C54 C55 1.384(3)
C55 C56 1.391(2)
C61 C66 1.396(2)
C61 C62 1.400(2)
C62 C63 1.390(2)
C63 C64 1.384(3)
C64 C65 1.379(3)
C65 C66 1.397(3)
C1S C2S 1.3900
C1S C6S 1.3900
C1S C7S 1.462(5)
C2S C3S 1.3900
C3S C4S 1.3900
C4S C5S 1.3900
C5S C6S 1.3900

loop_
_geom_torsion_atom_site_label_1
_geom_torsion_atom_site_label_2
_geom_torsion_atom_site_label_3
_geom_torsion_atom_site_label_4
_geom_torsion
C12 Ru P1 C11 13.38(7)
C1 Ru P1 C11 122.77(7)
C2 Ru P1 C11 93.61(8)
C3 Ru P1 C11 108.57(16)
P2 Ru P1 C11 -72.88(5)
C7A Ru P1 C11 159.19(7)
C3A Ru P1 C11 176.12(8)
C12 Ru P1 C31 125.84(8)
C1 Ru P1 C31 -124.77(8)
C2 Ru P1 C31 -153.93(9)
C3 Ru P1 C31 -138.97(17)
P2 Ru P1 C31 39.58(6)
C7A Ru P1 C31 -88.35(8)
C3A Ru P1 C31 -71.42(10)
C12 Ru P1 C21 -94.31(7)
C1 Ru P1 C21 15.09(8)
C2 Ru P1 C21 -14.07(9)
C3 Ru P1 C21 0.88(17)
P2 Ru P1 C21 179.43(6)
C7A Ru P1 C21 51.50(8)
C3A Ru P1 C21 68.44(9)
C12 Ru P2 C51 -143.72(7)
C1 Ru P2 C51 61.23(15)
C2 Ru P2 C51 120.46(10)
P1 Ru P2 C51 -75.66(6)
C3 Ru P2 C51 103.83(8)
C7A Ru P2 C51 41.32(8)
C3A Ru P2 C51 67.63(7)
C12 Ru P2 C41 100.51(7)
C1 Ru P2 C41 -54.54(15)
C2 Ru P2 C41 4.69(10)
P1 Ru P2 C41 168.58(6)
C3 Ru P2 C41 -11.93(8)
C7A Ru P2 C41 -74.45(8)
C3A Ru P2 C41 -48.13(7)
C12 Ru P2 C61 -19.61(8)
C1 Ru P2 C61 -174.66(15)
C2 Ru P2 C61 -115.43(10)
P1 Ru P2 C61 48.46(6)
C3 Ru P2 C61 -132.06(8)
C7A Ru P2 C61 165.43(8)
C3A Ru P2 C61 -168.25(8)
C12 Ru C1 C2 -67.61(13)
P1 Ru C1 C2 -137.79(11)
C3 Ru C1 C2 36.68(12)
P2 Ru C1 C2 85.48(18)
C7A Ru C1 C2 114.38(16)
C3A Ru C1 C2 78.16(13)
C12 Ru C1 C7A 178.01(10)
C2 Ru C1 C7A -114.38(16)
P1 Ru C1 C7A 107.83(10)
C3 Ru C1 C7A -77.70(12)
P2 Ru C1 C7A -28.9(2)
C3A Ru C1 C7A -36.22(10)
C7A C1 C2 C3 5.0(2)
Ru C1 C2 C3 -63.80(13)
C7A C1 C2 Ru 68.76(12)
C12 Ru C2 C1 120.20(12)
P1 Ru C2 C1 53.44(13)
C3 Ru C2 C1 -117.94(17)
P2 Ru C2 C1 -146.00(9)
C7A Ru C2 C1 -38.57(11)
C3A Ru C2 C1 -79.73(12)
C12 Ru C2 C3 -121.87(12)
C1 Ru C2 C3 117.94(17)
P1 Ru C2 C3 171.37(10)
P2 Ru C2 C3 -28.07(16)
C7A Ru C2 C3 79.37(13)
C3A Ru C2 C3 38.21(11)
C1 C2 C3 C3A -4.6(2)
Ru C2 C3 C3A -67.28(12)
C1 C2 C3 Ru 62.65(13)
C12 Ru C3 C2 65.98(13)
C1 Ru C3 C2 -37.04(12)
P1 Ru C3 C2 -21.0(2)
P2 Ru C3 C2 160.44(11)
C7A Ru C3 C2 -78.94(13)
C3A Ru C3 C2 -114.81(17)
C12 Ru C3 C3A -179.21(10)
C1 Ru C3 C3A 77.77(12)
C2 Ru C3 C3A 114.81(17)
P1 Ru C3 C3A 93.78(18)
P2 Ru C3 C3A -84.75(10)
C7A Ru C3 C3A 35.87(10)
C2 C3 C3A C4 -173.64(18)
Ru C3 C3A C4 122.7(2)
C2 C3 C3A C7A 2.50(19)
Ru C3 C3A C7A -61.13(12)
C2 C3 C3A Ru 63.63(12)
C12 Ru C3A C4 -125.89(19)
C1 Ru C3A C4 151.4(2)
C2 Ru C3A C4 -165.9(2)
P1 Ru C3A C4 85.55(19)
C3 Ru C3A C4 -127.3(2)
P2 Ru C3A C4 -25.76(19)
C7A Ru C3A C4 114.1(2)
C12 Ru C3A C7A 119.98(13)
C1 Ru C3A C7A 37.24(11)
C2 Ru C3A C7A 79.98(12)
P1 Ru C3A C7A -28.57(14)
C3 Ru C3A C7A 118.60(16)
P2 Ru C3A C7A -139.88(10)
C12 Ru C3A C3 1.38(18)
C1 Ru C3A C3 -81.36(12)
C2 Ru C3A C3 -38.62(12)
P1 Ru C3A C3 -147.18(10)
P2 Ru C3A C3 101.51(11)
C7A Ru C3A C3 -118.60(16)
C7A C3A C4 C5 -2.2(3)
C3 C3A C4 C5 173.53(19)
Ru C3A C4 C5 -92.0(2)
C3A C4 C5 C6 2.5(3)
C4 C5 C6 C7 -0.2(3)
C5 C6 C7 C7A -2.3(3)
C6 C7 C7A C1 -174.12(19)
C6 C7 C7A C3A 2.5(3)
C6 C7 C7A Ru 92.8(2)
C2 C1 C7A C7 173.63(19)
Ru C1 C7A C7 -120.9(2)
C2 C1 C7A C3A -3.30(19)
Ru C1 C7A C3A 62.18(11)
C2 C1 C7A Ru -65.48(12)
C4 C3A C7A C7 -0.3(2)
C3 C3A C7A C7 -176.98(15)
Ru C3A C7A C7 124.17(16)
C4 C3A C7A C1 177.19(15)
C3 C3A C7A C1 0.49(18)
Ru C3A C7A C1 -58.37(11)
C4 C3A C7A Ru -124.44(16)
C3 C3A C7A Ru 58.86(12)
C12 Ru C7A C7 124.82(18)
C1 Ru C7A C7 128.3(2)
C2 Ru C7A C7 167.3(2)
P1 Ru C7A C7 47.38(18)
C3 Ru C7A C7 -150.5(2)
P2 Ru C7A C7 -64.63(18)
C3A Ru C7A C7 -114.0(2)
C12 Ru C7A C1 -3.46(18)
C2 Ru C7A C1 38.98(12)
P1 Ru C7A C1 -80.91(11)
C3 Ru C7A C1 81.20(13)
P2 Ru C7A C1 167.08(10)
C3A Ru C7A C1 117.71(16)
C12 Ru C7A C3A -121.17(13)
C1 Ru C7A C3A -117.71(16)
C2 Ru C7A C3A -78.74(12)
P1 Ru C7A C3A 161.38(10)
C3 Ru C7A C3A -36.51(11)
P2 Ru C7A C3A 49.37(12)
C31 P1 C11 C12 -145.77(9)
C21 P1 C11 C12 98.58(10)
Ru P1 C11 C12 -17.67(9)
P1 C11 C12 C13 -104.47(13)
P1 C11 C12 Ru 18.83(9)
C1 Ru C12 C13 12.36(15)
C2 Ru C12 C13 -21.40(14)
P1 Ru C12 C13 103.85(13)
C3 Ru C12 C13 -54.37(14)
P2 Ru C12 C13 -157.48(12)
C7A Ru C12 C13 14.6(2)
C3A Ru C12 C13 -55.25(18)
C1 Ru C12 C11 -107.63(10)
C2 Ru C12 C11 -141.38(11)
P1 Ru C12 C11 -16.14(8)
C3 Ru C12 C11 -174.36(10)
P2 Ru C12 C11 82.53(9)
C7A Ru C12 C11 -105.43(13)
C3A Ru C12 C11 -175.24(10)
C11 P1 C21 C22 173.48(13)
C31 P1 C21 C22 57.96(14)
Ru P1 C21 C22 -88.71(13)
C11 P1 C21 C26 43.75(15)
C31 P1 C21 C26 -71.77(15)
Ru P1 C21 C26 141.57(12)
C26 C21 C22 C23 -58.1(2)
P1 C21 C22 C23 167.72(14)
C21 C22 C23 C24 56.6(2)
C22 C23 C24 C25 -54.7(3)
C23 C24 C25 C26 55.2(2)
C24 C25 C26 C21 -56.9(2)
C22 C21 C26 C25 57.9(2)
P1 C21 C26 C25 -171.06(13)
C11 P1 C31 C32 170.05(12)
C21 P1 C31 C32 -75.78(13)
Ru P1 C31 C32 66.33(13)
C11 P1 C31 C36 -60.21(14)
C21 P1 C31 C36 53.96(14)
Ru P1 C31 C36 -163.93(10)
C36 C31 C32 C33 60.01(18)
P1 C31 C32 C33 -167.48(12)
C31 C32 C33 C34 -57.6(2)
C32 C33 C34 C35 54.7(2)
C33 C34 C35 C36 -53.9(2)
C34 C35 C36 C31 56.4(2)
C32 C31 C36 C35 -59.5(2)
P1 C31 C36 C35 167.56(14)
C51 P2 C41 C46 -0.61(16)
C61 P2 C41 C46 -102.92(15)
Ru P2 C41 C46 125.58(13)
C51 P2 C41 C42 -176.04(14)
C61 P2 C41 C42 81.66(14)
Ru P2 C41 C42 -49.85(14)
C46 C41 C42 C43 0.9(3)
P2 C41 C42 C43 176.55(16)
C41 C42 C43 C44 -1.1(3)
C42 C43 C44 C45 0.5(3)
C43 C44 C45 C46 0.3(3)
C44 C45 C46 C41 -0.5(3)
C42 C41 C46 C45 -0.1(3)
P2 C41 C46 C45 -175.52(14)
C41 P2 C51 C52 108.51(13)
C61 P2 C51 C52 -147.34(12)
Ru P2 C51 C52 -12.69(14)
C41 P2 C51 C56 -66.48(14)
C61 P2 C51 C56 37.68(15)
Ru P2 C51 C56 172.33(11)
C56 C51 C52 C53 1.6(2)
P2 C51 C52 C53 -173.63(13)
C51 C52 C53 C54 -1.3(3)
C52 C53 C54 C55 -0.4(3)
C53 C54 C55 C56 1.8(3)
C54 C55 C56 C51 -1.4(3)
C52 C51 C56 C55 -0.2(2)
P2 C51 C56 C55 174.71(13)
C51 P2 C61 C66 -146.54(14)
C41 P2 C61 C66 -43.31(15)
Ru P2 C61 C66 81.13(14)
C51 P2 C61 C62 38.93(14)
C41 P2 C61 C62 142.16(13)
Ru P2 C61 C62 -93.40(13)
C66 C61 C62 C63 -1.5(2)
P2 C61 C62 C63 173.28(13)
C61 C62 C63 C64 0.4(3)
C62 C63 C64 C65 0.7(3)
C63 C64 C65 C66 -0.7(3)
C62 C61 C66 C65 1.4(3)
P2 C61 C66 C65 -173.23(15)
C64 C65 C66 C61 -0.4(3)
C6S C1S C2S C3S 0.0
C7S C1S C2S C3S -173.1(6)
C1S C2S C3S C4S 0.0
C2S C3S C4S C5S 0.0
C3S C4S C5S C6S 0.0
C4S C5S C6S C1S 0.0
C2S C1S C6S C5S 0.0
C7S C1S C6S C5S 172.7(7)
